data_4084678
loop_
_publ_author_name
'Moustafa, Mohamed E.'
'Boyle, Paul D.'
'Puddephatt, Richard J.'

_publ_section_title
;
 Carbon--Hydrogen versus Nitrogen--Oxygen Bond Activation in Reactions of
 N-Oxide Derivatives of 2,2&#x2032;-Bipyridine and 1,10-Phenanthroline
 with a Dimethylplatinum(II) Complex
;
_journal_issue 19
_journal_name_full Organometallics
_journal_page_first 5402
_journal_paper_doi 10.1021/om500712e
_journal_volume 33
_journal_year 2014
_chemical_formula_sum 'C29 H25 N2 O P Pt'
_chemical_formula_weight 643.57
_chemical_name_systematic
;
 ?
;
_space_group_crystal_system triclinic
_space_group_IT_number 2
_space_group_name_Hall '-P 1'
_space_group_name_H-M_alt 'P -1'
_symmetry_space_group_name_Hall '-P 1'
_symmetry_space_group_name_H-M 'P -1'
_atom_sites_solution_hydrogens geom
_atom_sites_solution_primary heavy
_atom_sites_solution_secondary difmap
_audit_creation_method SHELXL-2014
_cell_angle_alpha 79.514(11)
_cell_angle_beta 74.122(10)
_cell_angle_gamma 62.812(8)
_cell_formula_units_Z 2
_cell_length_a 10.115(3)
_cell_length_b 10.864(4)
_cell_length_c 12.820(5)
_cell_measurement_reflns_used 9908
_cell_measurement_temperature 110
_cell_measurement_theta_max 29.79
_cell_measurement_theta_min 2.77
_cell_volume 1202.6(7)
_computing_cell_refinement SAINT
_computing_data_collection Apex2
_computing_data_reduction SAINT
_computing_molecular_graphics NRCVAX
_computing_publication_material cif2tables.py
_computing_structure_refinement SHELXL-2014
_computing_structure_solution SHELXT
_diffrn_ambient_temperature 110
_diffrn_measured_fraction_theta_full 0.997
_diffrn_measured_fraction_theta_max 0.828
_diffrn_measurement_device_type 'Bruker Kappa Axis Apex2'
_diffrn_measurement_method 'phi and omega scans'
_diffrn_radiation_type MoK\a
_diffrn_radiation_wavelength 0.71073
_diffrn_reflns_av_R_equivalents 0.0439
_diffrn_reflns_av_unetI/netI 0.0592
_diffrn_reflns_Laue_measured_fraction_full 0.997
_diffrn_reflns_Laue_measured_fraction_max 0.828
_diffrn_reflns_limit_h_max 16
_diffrn_reflns_limit_h_min -16
_diffrn_reflns_limit_k_max 16
_diffrn_reflns_limit_k_min -17
_diffrn_reflns_limit_l_max 20
_diffrn_reflns_limit_l_min -20
_diffrn_reflns_number 55259
_diffrn_reflns_point_group_measured_fraction_full 0.997
_diffrn_reflns_point_group_measured_fraction_max 0.828
_diffrn_reflns_theta_full 25.242
_diffrn_reflns_theta_max 37.116
_diffrn_reflns_theta_min 3.312
_diffrn_source 'sealed tube'
_exptl_absorpt_coefficient_mu 5.926
_exptl_absorpt_correction_T_max 0.7473
_exptl_absorpt_correction_T_min 0.6027
_exptl_absorpt_correction_type multi-scan
_exptl_absorpt_process_details SADABS
_exptl_crystal_colour yellow
_exptl_crystal_density_diffrn 1.777
_exptl_crystal_description plate
_exptl_crystal_F_000 628
_exptl_crystal_size_max 0.133
_exptl_crystal_size_mid 0.114
_exptl_crystal_size_min 0.045
_refine_diff_density_max 2.578
_refine_diff_density_min -2.152
_refine_diff_density_rms 0.204
_refine_ls_extinction_method none
_refine_ls_goodness_of_fit_ref 1.060
_refine_ls_hydrogen_treatment constr
_refine_ls_matrix_type full
_refine_ls_number_parameters 308
_refine_ls_number_reflns 10211
_refine_ls_number_restraints 0
_refine_ls_restrained_S_all 1.060
_refine_ls_R_factor_all 0.0532
_refine_ls_R_factor_gt 0.0358
_refine_ls_shift/su_max 0.003
_refine_ls_shift/su_mean 0.000
_refine_ls_structure_factor_coef Fsqd
_refine_ls_weighting_details 'w=1/[\s^2^(Fo^2^)+(0.0268P)^2^+0.1381P] where P=(Fo^2^+2Fc^2^)/3'
_refine_ls_weighting_scheme calc
_refine_ls_wR_factor_gt 0.0588
_refine_ls_wR_factor_ref 0.0632
_reflns_Friedel_coverage 0.000
_reflns_number_gt 8346
_reflns_number_total 10211
_reflns_threshold_expression 'I > 2\s(I)'
_cod_data_source_file om500712e_si_003.cif
_cod_data_source_block 12
_cod_database_code 4084678
_shelx_space_group_comment
;
The symmetry employed for this shelxl refinement is uniquely defined
by the following loop, which should always be used as a source of
symmetry information in preference to the above space-group names.
They are only intended as comments.
;
_shelx_estimated_absorpt_t_min 0.506
_shelx_estimated_absorpt_t_max 0.776
_shelxl_version_number 2014-3

loop_
_space_group_symop_operation_xyz
'x, y, z'
'-x, -y, -z'

loop_
_atom_site_label
_atom_site_type_symbol
_atom_site_fract_x
_atom_site_fract_y
_atom_site_fract_z
_atom_site_U_iso_or_equiv
_atom_site_adp_type
_atom_site_occupancy
_atom_site_site_symmetry_order
_atom_site_calc_flag
_atom_site_refinement_flags_posn
_atom_site_refinement_flags_adp
Pt1 Pt 0.57000(2) 0.69635(2) 0.22235(2) 0.01431(3) Uani 1 1 d . .
P1 P 0.77728(8) 0.57985(7) 0.30099(5) 0.01423(13) Uani 1 1 d . .
C1 C 0.5495(3) 0.5162(3) 0.2273(2) 0.0224(6) Uani 1 1 d . .
H1A H 0.4838 0.5045 0.2966 0.034 Uiso 1 1 calc R U
H1B H 0.6503 0.4375 0.2203 0.034 Uiso 1 1 calc R U
H1C H 0.5045 0.5204 0.1673 0.034 Uiso 1 1 calc R U
C2 C 0.3732(3) 0.8117(3) 0.1694(2) 0.0164(5) Uani 1 1 d . .
C3 C 0.2611(3) 0.7729(3) 0.1663(2) 0.0211(6) Uani 1 1 d . .
H3 H 0.2737 0.6807 0.1890 0.025 Uiso 1 1 calc R U
C4 C 0.1302(3) 0.8683(3) 0.1302(2) 0.0249(6) Uani 1 1 d . .
H4 H 0.0551 0.8404 0.1270 0.030 Uiso 1 1 calc R U
C5 C 0.1100(3) 1.0016(3) 0.0995(2) 0.0225(6) Uani 1 1 d . .
H5 H 0.0215 1.0652 0.0736 0.027 Uiso 1 1 calc R U
O1 O 0.1842(2) 1.1751(2) 0.07809(17) 0.0268(5) Uani 1 1 d . .
N1 N 0.2144(3) 1.0450(2) 0.10534(17) 0.0188(5) Uani 1 1 d . .
C6 C 0.3459(3) 0.9514(3) 0.13937(19) 0.0160(5) Uani 1 1 d . .
C7 C 0.4612(3) 0.9945(3) 0.14526(19) 0.0149(5) Uani 1 1 d . .
C8 C 0.4657(3) 1.1215(3) 0.1071(2) 0.0185(5) Uani 1 1 d . .
H8 H 0.3892 1.1903 0.0717 0.022 Uiso 1 1 calc R U
C9 C 0.5817(3) 1.1473(3) 0.1207(2) 0.0204(5) Uani 1 1 d . .
H9 H 0.5855 1.2336 0.0948 0.025 Uiso 1 1 calc R U
C10 C 0.6919(3) 1.0461(3) 0.1724(2) 0.0198(5) Uani 1 1 d . .
H10 H 0.7710 1.0624 0.1846 0.024 Uiso 1 1 calc R U
C11 C 0.6844(3) 0.9211(3) 0.2060(2) 0.0193(5) Uani 1 1 d . .
H11 H 0.7617 0.8510 0.2400 0.023 Uiso 1 1 calc R U
N2 N 0.5739(2) 0.8931(2) 0.19325(17) 0.0155(4) Uani 1 1 d . .
C12 C 0.8077(3) 0.4077(3) 0.3676(2) 0.0165(5) Uani 1 1 d . .
C13 C 0.7360(3) 0.3934(3) 0.4752(2) 0.0219(6) Uani 1 1 d . .
H13 H 0.6776 0.4726 0.5167 0.026 Uiso 1 1 calc R U
C14 C 0.7496(3) 0.2636(3) 0.5221(2) 0.0256(6) Uani 1 1 d . .
H14 H 0.7008 0.2544 0.5958 0.031 Uiso 1 1 calc R U
C15 C 0.8329(3) 0.1483(3) 0.4627(2) 0.0245(6) Uani 1 1 d . .
H15 H 0.8401 0.0601 0.4949 0.029 Uiso 1 1 calc R U
C16 C 0.9064(3) 0.1609(3) 0.3559(2) 0.0228(6) Uani 1 1 d . .
H16 H 0.9659 0.0810 0.3153 0.027 Uiso 1 1 calc R U
C17 C 0.8934(3) 0.2903(3) 0.3080(2) 0.0189(5) Uani 1 1 d . .
H17 H 0.9430 0.2988 0.2343 0.023 Uiso 1 1 calc R U
C18 C 0.7553(3) 0.6788(3) 0.4106(2) 0.0172(5) Uani 1 1 d . .
C19 C 0.6094(3) 0.7440(3) 0.4739(2) 0.0237(6) Uani 1 1 d . .
H19 H 0.5274 0.7338 0.4600 0.028 Uiso 1 1 calc R U
C20 C 0.5827(4) 0.8239(3) 0.5574(2) 0.0304(7) Uani 1 1 d . .
H20 H 0.4833 0.8654 0.6018 0.036 Uiso 1 1 calc R U
C21 C 0.6994(4) 0.8431(3) 0.5761(2) 0.0283(7) Uani 1 1 d . .
H21 H 0.6804 0.8989 0.6324 0.034 Uiso 1 1 calc R U
C22 C 0.8449(4) 0.7809(3) 0.5125(2) 0.0247(6) Uani 1 1 d . .
H22 H 0.9254 0.7944 0.5252 0.030 Uiso 1 1 calc R U
C23 C 0.8733(3) 0.6988(3) 0.4304(2) 0.0197(5) Uani 1 1 d . .
H23 H 0.9734 0.6560 0.3874 0.024 Uiso 1 1 calc R U
C24 C 0.9627(3) 0.5487(3) 0.2132(2) 0.0151(5) Uani 1 1 d . .
C25 C 0.9715(3) 0.6042(3) 0.1056(2) 0.0180(5) Uani 1 1 d . .
H25 H 0.8812 0.6602 0.0794 0.022 Uiso 1 1 calc R U
C26 C 1.1135(3) 0.5769(3) 0.0368(2) 0.0228(6) Uani 1 1 d . .
H26 H 1.1193 0.6142 -0.0364 0.027 Uiso 1 1 calc R U
C27 C 1.2456(3) 0.4964(3) 0.0737(2) 0.0236(6) Uani 1 1 d . .
H27 H 1.3418 0.4776 0.0258 0.028 Uiso 1 1 calc R U
C28 C 1.2376(3) 0.4427(3) 0.1812(2) 0.0206(6) Uani 1 1 d . .
H28 H 1.3284 0.3891 0.2073 0.025 Uiso 1 1 calc R U
C29 C 1.0978(3) 0.4673(3) 0.2501(2) 0.0175(5) Uani 1 1 d . .
H29 H 1.0930 0.4288 0.3230 0.021 Uiso 1 1 calc R U

loop_
_atom_site_aniso_label
_atom_site_aniso_U_11
_atom_site_aniso_U_22
_atom_site_aniso_U_33
_atom_site_aniso_U_23
_atom_site_aniso_U_13
_atom_site_aniso_U_12
Pt1 0.01351(5) 0.01552(5) 0.01469(5) 0.00047(3) -0.00493(4) -0.00641(4)
P1 0.0140(3) 0.0151(3) 0.0134(3) -0.0003(2) -0.0037(2) -0.0059(3)
C1 0.0234(15) 0.0195(13) 0.0286(15) 0.0007(11) -0.0099(12) -0.0115(12)
C2 0.0163(13) 0.0201(13) 0.0126(11) -0.0012(9) -0.0019(10) -0.0084(10)
C3 0.0193(14) 0.0232(14) 0.0234(13) -0.0014(11) -0.0057(11) -0.0108(11)
C4 0.0182(14) 0.0307(16) 0.0285(15) -0.0055(12) -0.0073(12) -0.0102(12)
C5 0.0166(14) 0.0278(15) 0.0209(13) -0.0026(11) -0.0080(11) -0.0052(11)
O1 0.0235(11) 0.0206(10) 0.0329(11) 0.0059(8) -0.0116(9) -0.0064(9)
N1 0.0169(12) 0.0201(11) 0.0163(10) -0.0011(9) -0.0044(9) -0.0049(9)
C6 0.0147(13) 0.0202(13) 0.0115(11) -0.0022(9) -0.0030(9) -0.0057(10)
C7 0.0145(12) 0.0165(12) 0.0115(11) -0.0038(9) -0.0025(9) -0.0040(10)
C8 0.0186(14) 0.0154(12) 0.0168(12) -0.0013(10) -0.0022(10) -0.0043(10)
C9 0.0213(14) 0.0161(12) 0.0220(13) -0.0032(10) 0.0009(11) -0.0089(11)
C10 0.0171(14) 0.0233(14) 0.0203(13) -0.0024(10) -0.0024(11) -0.0105(11)
C11 0.0178(14) 0.0206(13) 0.0190(12) -0.0016(10) -0.0058(11) -0.0069(11)
N2 0.0150(11) 0.0173(10) 0.0146(10) -0.0012(8) -0.0049(8) -0.0065(9)
C12 0.0163(13) 0.0167(12) 0.0163(12) 0.0040(9) -0.0067(10) -0.0071(10)
C13 0.0174(14) 0.0228(14) 0.0210(13) 0.0000(11) -0.0007(11) -0.0074(11)
C14 0.0188(15) 0.0296(15) 0.0232(14) 0.0078(12) -0.0004(11) -0.0116(12)
C15 0.0226(15) 0.0209(14) 0.0324(16) 0.0083(12) -0.0097(12) -0.0129(12)
C16 0.0243(15) 0.0183(13) 0.0273(14) -0.0019(11) -0.0079(12) -0.0089(11)
C17 0.0239(14) 0.0220(13) 0.0138(11) -0.0003(10) -0.0061(10) -0.0116(11)
C18 0.0205(14) 0.0161(12) 0.0127(11) 0.0017(9) -0.0058(10) -0.0057(10)
C19 0.0187(14) 0.0278(15) 0.0215(13) -0.0063(11) -0.0019(11) -0.0071(12)
C20 0.0283(17) 0.0300(16) 0.0225(14) -0.0076(12) 0.0021(13) -0.0060(13)
C21 0.042(2) 0.0232(15) 0.0187(13) -0.0033(11) -0.0123(13) -0.0090(14)
C22 0.0327(17) 0.0202(14) 0.0248(14) 0.0000(11) -0.0144(13) -0.0104(12)
C23 0.0191(14) 0.0207(13) 0.0190(13) 0.0008(10) -0.0076(11) -0.0072(11)
C24 0.0162(13) 0.0161(12) 0.0147(11) -0.0015(9) -0.0028(10) -0.0085(10)
C25 0.0225(14) 0.0180(12) 0.0159(12) -0.0026(10) -0.0063(10) -0.0090(11)
C26 0.0306(16) 0.0273(15) 0.0144(12) -0.0013(11) -0.0016(11) -0.0178(13)
C27 0.0195(14) 0.0242(14) 0.0263(14) -0.0100(11) 0.0048(11) -0.0113(12)
C28 0.0148(13) 0.0190(13) 0.0264(14) -0.0049(11) -0.0031(11) -0.0055(11)
C29 0.0186(13) 0.0148(12) 0.0183(12) 0.0007(10) -0.0050(10) -0.0066(10)

loop_
_atom_type_symbol
_atom_type_description
_atom_type_scat_dispersion_real
_atom_type_scat_dispersion_imag
_atom_type_scat_source
C C 0.0033 0.0016 'International Tables Vol C Tables 4.2.6.8 and 6.1.1.4'
H H 0.0000 0.0000 'International Tables Vol C Tables 4.2.6.8 and 6.1.1.4'
N N 0.0061 0.0033 'International Tables Vol C Tables 4.2.6.8 and 6.1.1.4'
O O 0.0106 0.0060 'International Tables Vol C Tables 4.2.6.8 and 6.1.1.4'
P P 0.1023 0.0942 'International Tables Vol C Tables 4.2.6.8 and 6.1.1.4'
Pt Pt -1.7033 8.3905 'International Tables Vol C Tables 4.2.6.8 and 6.1.1.4'

loop_
_geom_angle_atom_site_label_1
_geom_angle_atom_site_label_2
_geom_angle_atom_site_label_3
_geom_angle
C2 Pt1 C1 92.20(11)
C2 Pt1 N2 79.59(9)
C1 Pt1 N2 169.97(9)
C2 Pt1 P1 173.12(7)
C1 Pt1 P1 90.54(8)
N2 Pt1 P1 98.27(6)
C24 P1 C18 106.14(12)
C24 P1 C12 102.62(12)
C18 P1 C12 103.52(12)
C24 P1 Pt1 116.83(9)
C18 P1 Pt1 109.00(9)
C12 P1 Pt1 117.41(9)
Pt1 C1 H1A 109.5
Pt1 C1 H1B 109.5
H1A C1 H1B 109.5
Pt1 C1 H1C 109.5
H1A C1 H1C 109.5
H1B C1 H1C 109.5
C3 C2 C6 117.4(2)
C3 C2 Pt1 128.6(2)
C6 C2 Pt1 113.84(19)
C2 C3 C4 120.6(3)
C2 C3 H3 119.7
C4 C3 H3 119.7
C5 C4 C3 120.0(3)
C5 C4 H4 120.0
C3 C4 H4 120.0
N1 C5 C4 121.2(3)
N1 C5 H5 119.4
C4 C5 H5 119.4
O1 N1 C5 117.4(2)
O1 N1 C6 123.0(2)
C5 N1 C6 119.6(2)
N1 C6 C2 121.2(2)
N1 C6 C7 120.9(2)
C2 C6 C7 117.9(2)
N2 C7 C8 120.3(2)
N2 C7 C6 112.6(2)
C8 C7 C6 127.0(2)
C9 C8 C7 120.0(2)
C9 C8 H8 120.0
C7 C8 H8 120.0
C10 C9 C8 119.2(2)
C10 C9 H9 120.4
C8 C9 H9 120.4
C11 C10 C9 118.5(3)
C11 C10 H10 120.8
C9 C10 H10 120.8
N2 C11 C10 123.5(2)
N2 C11 H11 118.2
C10 C11 H11 118.2
C11 N2 C7 118.4(2)
C11 N2 Pt1 125.77(17)
C7 N2 Pt1 115.33(17)
C13 C12 C17 119.1(2)
C13 C12 P1 120.6(2)
C17 C12 P1 120.1(2)
C14 C13 C12 120.1(3)
C14 C13 H13 119.9
C12 C13 H13 119.9
C15 C14 C13 120.6(3)
C15 C14 H14 119.7
C13 C14 H14 119.7
C14 C15 C16 119.9(3)
C14 C15 H15 120.1
C16 C15 H15 120.1
C15 C16 C17 120.1(3)
C15 C16 H16 120.0
C17 C16 H16 120.0
C16 C17 C12 120.2(3)
C16 C17 H17 119.9
C12 C17 H17 119.9
C19 C18 C23 118.8(2)
C19 C18 P1 117.0(2)
C23 C18 P1 124.2(2)
C18 C19 C20 120.4(3)
C18 C19 H19 119.8
C20 C19 H19 119.8
C21 C20 C19 120.3(3)
C21 C20 H20 119.8
C19 C20 H20 119.8
C20 C21 C22 119.9(3)
C20 C21 H21 120.1
C22 C21 H21 120.1
C21 C22 C23 120.2(3)
C21 C22 H22 119.9
C23 C22 H22 119.9
C22 C23 C18 120.3(3)
C22 C23 H23 119.8
C18 C23 H23 119.8
C25 C24 C29 119.1(2)
C25 C24 P1 119.4(2)
C29 C24 P1 121.54(19)
C26 C25 C24 119.7(3)
C26 C25 H25 120.2
C24 C25 H25 120.2
C27 C26 C25 120.8(3)
C27 C26 H26 119.6
C25 C26 H26 119.6
C26 C27 C28 119.8(3)
C26 C27 H27 120.1
C28 C27 H27 120.1
C29 C28 C27 120.0(3)
C29 C28 H28 120.0
C27 C28 H28 120.0
C28 C29 C24 120.5(2)
C28 C29 H29 119.7
C24 C29 H29 119.7

loop_
_geom_bond_atom_site_label_1
_geom_bond_atom_site_label_2
_geom_bond_distance
Pt1 C2 2.035(3)
Pt1 C1 2.049(3)
Pt1 N2 2.118(2)
Pt1 P1 2.2981(9)
P1 C24 1.817(3)
P1 C18 1.829(3)
P1 C12 1.832(3)
C1 H1A 0.9800
C1 H1B 0.9800
C1 H1C 0.9800
C2 C3 1.390(4)
C2 C6 1.411(4)
C3 C4 1.396(4)
C3 H3 0.9500
C4 C5 1.363(4)
C4 H4 0.9500
C5 N1 1.362(4)
C5 H5 0.9500
O1 N1 1.302(3)
N1 C6 1.384(3)
C6 C7 1.465(4)
C7 N2 1.371(3)
C7 C8 1.395(4)
C8 C9 1.384(4)
C8 H8 0.9500
C9 C10 1.382(4)
C9 H9 0.9500
C10 C11 1.378(4)
C10 H10 0.9500
C11 N2 1.341(3)
C11 H11 0.9500
C12 C13 1.389(4)
C12 C17 1.394(4)
C13 C14 1.389(4)
C13 H13 0.9500
C14 C15 1.375(4)
C14 H14 0.9500
C15 C16 1.383(4)
C15 H15 0.9500
C16 C17 1.390(4)
C16 H16 0.9500
C17 H17 0.9500
C18 C19 1.392(4)
C18 C23 1.399(4)
C19 C20 1.393(4)
C19 H19 0.9500
C20 C21 1.376(5)
C20 H20 0.9500
C21 C22 1.386(4)
C21 H21 0.9500
C22 C23 1.388(4)
C22 H22 0.9500
C23 H23 0.9500
C24 C25 1.398(4)
C24 C29 1.404(4)
C25 C26 1.393(4)
C25 H25 0.9500
C26 C27 1.379(4)
C26 H26 0.9500
C27 C28 1.392(4)
C27 H27 0.9500
C28 C29 1.381(4)
C28 H28 0.9500
C29 H29 0.9500

loop_
_geom_hbond_atom_site_label_D
_geom_hbond_atom_site_label_H
_geom_hbond_atom_site_label_A
_geom_hbond_distance_DH
_geom_hbond_distance_HA
_geom_hbond_distance_DA
_geom_hbond_angle_DHA
_geom_hbond_site_symmetry_A
C8 H8 O1 0.95 2.13 2.752(4) 121.5 .
C25 H25 O1 0.95 2.46 3.209(3) 135.7 2_675

loop_
_geom_torsion_atom_site_label_1
_geom_torsion_atom_site_label_2
_geom_torsion_atom_site_label_3
_geom_torsion_atom_site_label_4
_geom_torsion
C6 C2 C3 C4 2.7(4)
Pt1 C2 C3 C4 177.9(2)
C2 C3 C4 C5 -1.3(4)
C3 C4 C5 N1 -1.3(4)
C4 C5 N1 O1 -177.7(2)
C4 C5 N1 C6 2.3(4)
O1 N1 C6 C2 179.2(2)
C5 N1 C6 C2 -0.7(4)
O1 N1 C6 C7 -0.8(4)
C5 N1 C6 C7 179.3(2)
C3 C2 C6 N1 -1.7(4)
Pt1 C2 C6 N1 -177.63(18)
C3 C2 C6 C7 178.3(2)
Pt1 C2 C6 C7 2.4(3)
N1 C6 C7 N2 172.4(2)
C2 C6 C7 N2 -7.7(3)
N1 C6 C7 C8 -8.5(4)
C2 C6 C7 C8 171.5(2)
N2 C7 C8 C9 -2.1(4)
C6 C7 C8 C9 178.8(2)
C7 C8 C9 C10 -0.1(4)
C8 C9 C10 C11 1.8(4)
C9 C10 C11 N2 -1.5(4)
C10 C11 N2 C7 -0.7(4)
C10 C11 N2 Pt1 171.0(2)
C8 C7 N2 C11 2.4(3)
C6 C7 N2 C11 -178.3(2)
C8 C7 N2 Pt1 -170.12(18)
C6 C7 N2 Pt1 9.1(3)
C24 P1 C12 C13 144.3(2)
C18 P1 C12 C13 34.0(3)
Pt1 P1 C12 C13 -86.1(2)
C24 P1 C12 C17 -40.9(2)
C18 P1 C12 C17 -151.2(2)
Pt1 P1 C12 C17 88.6(2)
C17 C12 C13 C14 -0.2(4)
P1 C12 C13 C14 174.6(2)
C12 C13 C14 C15 -0.4(4)
C13 C14 C15 C16 1.2(4)
C14 C15 C16 C17 -1.4(4)
C15 C16 C17 C12 0.7(4)
C13 C12 C17 C16 0.1(4)
P1 C12 C17 C16 -174.8(2)
C24 P1 C18 C19 165.0(2)
C12 P1 C18 C19 -87.3(2)
Pt1 P1 C18 C19 38.4(2)
C24 P1 C18 C23 -11.4(3)
C12 P1 C18 C23 96.3(2)
Pt1 P1 C18 C23 -138.0(2)
C23 C18 C19 C20 -2.0(4)
P1 C18 C19 C20 -178.6(2)
C18 C19 C20 C21 2.1(4)
C19 C20 C21 C22 -1.0(4)
C20 C21 C22 C23 -0.3(4)
C21 C22 C23 C18 0.4(4)
C19 C18 C23 C22 0.7(4)
P1 C18 C23 C22 177.0(2)
C18 P1 C24 C25 -117.2(2)
C12 P1 C24 C25 134.5(2)
Pt1 P1 C24 C25 4.5(2)
C18 P1 C24 C29 64.4(2)
C12 P1 C24 C29 -43.9(2)
Pt1 P1 C24 C29 -173.85(17)
C29 C24 C25 C26 0.6(4)
P1 C24 C25 C26 -177.87(19)
C24 C25 C26 C27 -0.4(4)
C25 C26 C27 C28 -0.7(4)
C26 C27 C28 C29 1.5(4)
C27 C28 C29 C24 -1.3(4)
C25 C24 C29 C28 0.3(4)
P1 C24 C29 C28 178.7(2)
